data_4327045
loop_
_publ_author_name
'Yoshiaki Shuku'
'Rie Suizu'
'Kunio Awaga'

_publ_contact_author_address
;Research Centre for Material Science
Nagoya University
Furo-cho
Chikusa
Nagoya
Japan
464-8602
;
_publ_contact_author_email awaga@mbox.chem.nagoya-u.ac.jp
_publ_contact_author_fax (+81)52-789-2484
_publ_contact_author_name 'Professor Kunio Awaga'
_publ_contact_author_phone (+81)52-789-2487
_publ_section_title
;
 Monovalent and Mixed-Valent Potassium Salts of
 [1,2,5]Thiadiazolo[3,4-f][1,10]phenanthroline 1,1-Dioxide: A Radical
 Anion for Multidimensional Network Structures
;
_journal_name_full 'Inorganic Chemistry'
_journal_page_first 11859
_journal_page_last 11861
_journal_paper_doi 10.1021/ic201966t
_journal_volume 50
_journal_year 2011
_chemical_formula_moiety 'C24 H12 K N8 O4 S2 '
_chemical_formula_sum 'C24 H12 K N8 O4 S2'
_chemical_formula_weight 579.63
_space_group_IT_number 14
_symmetry_cell_setting monoclinic
_symmetry_Int_Tables_number 14
_symmetry_space_group_name_Hall '-P 2yn'
_symmetry_space_group_name_H-M 'P 1 21/n 1'
_cell_angle_alpha 90.0000
_cell_angle_beta 111.244(4)
_cell_angle_gamma 90.0000
_cell_formula_units_Z 4
_cell_length_a 9.629(3)
_cell_length_b 19.438(6)
_cell_length_c 13.130(4)
_cell_measurement_reflns_used 6449
_cell_measurement_temperature 173.1
_cell_measurement_theta_max 27.4
_cell_measurement_theta_min 3.1
_cell_volume 2290.5(12)
_computing_cell_refinement CrystalClear
_computing_data_collection CrystalClear
_computing_data_reduction CrystalStructure
_computing_publication_material 'CrystalStructure 3.8'
_computing_structure_refinement SHELXL
_computing_structure_solution SIR92
_diffrn_detector_area_resol_mean 7.31
_diffrn_measured_fraction_theta_full 0.979
_diffrn_measured_fraction_theta_max 0.979
_diffrn_measurement_device_type 'Rigaku Saturn'
_diffrn_measurement_method \w
_diffrn_radiation_type 'Mo K\a'
_diffrn_radiation_wavelength 0.71070
_diffrn_reflns_av_R_equivalents 0.033
_diffrn_reflns_limit_h_max 12
_diffrn_reflns_limit_h_min -12
_diffrn_reflns_limit_k_max 25
_diffrn_reflns_limit_k_min -23
_diffrn_reflns_limit_l_max 16
_diffrn_reflns_limit_l_min -16
_diffrn_reflns_number 18140
_diffrn_reflns_theta_full 27.40
_diffrn_reflns_theta_max 27.40
_exptl_absorpt_coefficient_mu 0.469
_exptl_absorpt_correction_T_max 0.995
_exptl_absorpt_correction_T_min 0.908
_exptl_absorpt_correction_type multi-scan
_exptl_absorpt_process_details 'Jacobson, R. (1998) Private communication'
_exptl_crystal_colour black
_exptl_crystal_density_diffrn 1.681
_exptl_crystal_description prism
_exptl_crystal_F_000 1180.00
_exptl_crystal_size_max 0.18
_exptl_crystal_size_mid 0.12
_exptl_crystal_size_min 0.01
_refine_diff_density_max 1.30
_refine_diff_density_min -0.64
_refine_ls_extinction_method none
_refine_ls_goodness_of_fit_ref 1.101
_refine_ls_hydrogen_treatment refall
_refine_ls_number_parameters 353
_refine_ls_number_reflns 5101
_refine_ls_R_factor_gt 0.0527
_refine_ls_shift/su_max 0.0010
_refine_ls_structure_factor_coef Fsqd
_refine_ls_weighting_details 'w = 1/[\s^2^(Fo^2^)+(0.0858P)^2^+1.0230P] where P=(Fo^2^+2Fc^2^)/3'
_refine_ls_weighting_scheme calc
_refine_ls_wR_factor_ref 0.1538
_reflns_number_gt 4021
_reflns_number_total 5101
_reflns_threshold_expression F^2^>2.0\s(F^2^)
_cod_data_source_file ic201966t_si_002_1.cif
_cod_data_source_block '__K(tdapO2)2'
_cod_original_cell_volume 2290.7(12)
_cod_original_formula_sum 'C24 H12 K N8 O4 S2 '
_cod_database_code 4327045

loop_
_symmetry_equiv_pos_site_id
_symmetry_equiv_pos_as_xyz
1 +X,+Y,+Z
2 1/2-X,1/2+Y,1/2-Z
3 -X,-Y,-Z
4 1/2+X,1/2-Y,1/2+Z

loop_
_atom_site_label
_atom_site_type_symbol
_atom_site_fract_x
_atom_site_fract_y
_atom_site_fract_z
_atom_site_U_iso_or_equiv
_atom_site_adp_type
_atom_site_occupancy
_atom_site_symmetry_multiplicity
_atom_site_calc_flag
_atom_site_refinement_flags
K(1) K 1.09334(6) 0.21501(3) 0.80507(5) 0.03422(17) Uani 1.00 1 d .
S(1) S 0.41374(7) 0.15724(3) 1.06706(5) 0.02376(16) Uani 1.00 1 d .
S(2) S 0.78125(7) 0.12779(4) 0.55856(5) 0.03098(18) Uani 1.00 1 d .
O(1) O 0.4550(2) 0.15681(10) 1.18468(14) 0.0316(4) Uani 1.00 1 d .
O(2) O 0.25684(19) 0.14645(10) 1.00632(15) 0.0322(4) Uani 1.00 1 d .
O(3) O 0.7386(2) 0.12712(12) 0.44226(16) 0.0422(5) Uani 1.00 1 d .
O(4) O 0.9329(2) 0.11419(11) 0.62499(17) 0.0400(5) Uani 1.00 1 d .
N(1) N 0.8667(2) 0.26533(11) 0.88169(16) 0.0252(4) Uani 1.00 1 d .
N(2) N 0.4744(2) 0.22939(11) 1.02955(17) 0.0255(4) Uani 1.00 1 d .
N(3) N 0.5131(2) 0.09894(11) 1.03092(17) 0.0257(4) Uani 1.00 1 d .
N(4) N 0.8860(2) 0.12575(11) 0.86285(18) 0.0285(4) Uani 1.00 1 d .
N(5) N 0.3034(2) 0.11710(11) 0.76148(17) 0.0270(4) Uani 1.00 1 d .
N(6) N 0.6703(2) 0.07263(12) 0.59484(19) 0.0305(4) Uani 1.00 1 d .
N(7) N 0.7246(2) 0.20241(12) 0.59585(17) 0.0270(4) Uani 1.00 1 d .
N(8) N 0.3363(2) 0.25353(11) 0.73725(15) 0.0221(4) Uani 1.00 1 d .
C(1) C 0.7746(2) 0.22509(13) 0.91399(18) 0.0215(4) Uani 1.00 1 d .
C(2) C 0.8548(2) 0.33386(14) 0.8882(2) 0.0288(5) Uani 1.00 1 d .
C(3) C 0.7543(2) 0.36638(13) 0.9275(2) 0.0275(5) Uani 1.00 1 d .
C(4) C 0.6605(2) 0.32635(14) 0.96116(19) 0.0265(5) Uani 1.00 1 d .
C(5) C 0.6696(2) 0.25422(13) 0.95474(18) 0.0216(5) Uani 1.00 1 d .
C(6) C 0.5772(2) 0.20919(13) 0.99000(19) 0.0223(5) Uani 1.00 1 d .
C(7) C 0.5974(2) 0.13500(13) 0.98983(18) 0.0226(5) Uani 1.00 1 d .
C(8) C 0.7027(2) 0.10583(13) 0.94652(18) 0.0214(4) Uani 1.00 1 d .
C(9) C 0.7212(2) 0.03456(14) 0.9415(2) 0.0276(5) Uani 1.00 1 d .
C(10) C 0.8215(3) 0.01005(15) 0.8974(2) 0.0340(6) Uani 1.00 1 d .
C(11) C 0.8997(3) 0.05787(15) 0.8584(2) 0.0340(6) Uani 1.00 1 d .
C(12) C 0.7888(2) 0.15042(13) 0.90709(18) 0.0216(4) Uani 1.00 1 d .
C(13) C 0.4023(2) 0.13558(13) 0.71617(19) 0.0221(4) Uani 1.00 1 d .
C(14) C 0.2853(3) 0.04952(15) 0.7730(2) 0.0349(6) Uani 1.00 1 d .
C(15) C 0.3567(3) -0.00200(15) 0.7371(2) 0.0354(6) Uani 1.00 1 d .
C(16) C 0.4555(3) 0.01692(14) 0.6887(2) 0.0322(5) Uani 1.00 1 d .
C(17) C 0.4818(2) 0.08678(13) 0.67905(19) 0.0232(5) Uani 1.00 1 d .
C(18) C 0.5905(2) 0.11107(13) 0.63382(19) 0.0243(5) Uani 1.00 1 d .
C(19) C 0.6212(2) 0.18677(13) 0.63197(19) 0.0230(5) Uani 1.00 1 d .
C(20) C 0.5321(2) 0.23583(12) 0.66641(18) 0.0199(4) Uani 1.00 1 d .
C(21) C 0.5482(2) 0.30688(13) 0.65678(19) 0.0248(5) Uani 1.00 1 d .
C(22) C 0.4587(2) 0.35015(13) 0.6899(2) 0.0262(5) Uani 1.00 1 d .
C(23) C 0.3550(2) 0.32096(13) 0.7291(2) 0.0264(5) Uani 1.00 1 d .
C(24) C 0.4245(2) 0.21082(12) 0.70645(18) 0.0200(4) Uani 1.00 1 d .
H(1) H 0.9182 0.3620 0.8647 0.035 Uiso 1.00 1 c R
H(2) H 0.7508 0.4151 0.9310 0.033 Uiso 1.00 1 c R
H(3) H 0.5913 0.3470 0.9881 0.032 Uiso 1.00 1 c R
H(4) H 0.6657 0.0037 0.9680 0.033 Uiso 1.00 1 c R
H(5) H 0.8374 -0.0380 0.8935 0.041 Uiso 1.00 1 c R
H(6) H 0.9671 0.0405 0.8267 0.041 Uiso 1.00 1 c R
H(7) H 0.2191 0.0359 0.8082 0.042 Uiso 1.00 1 c R
H(8) H 0.3375 -0.0491 0.7459 0.043 Uiso 1.00 1 c R
H(9) H 0.5052 -0.0169 0.6623 0.039 Uiso 1.00 1 c R
H(10) H 0.6185 0.3248 0.6283 0.030 Uiso 1.00 1 c R
H(11) H 0.4674 0.3987 0.6861 0.031 Uiso 1.00 1 c R
H(12) H 0.2938 0.3512 0.7513 0.032 Uiso 1.00 1 c R

loop_
_atom_site_aniso_label
_atom_site_aniso_U_11
_atom_site_aniso_U_22
_atom_site_aniso_U_33
_atom_site_aniso_U_12
_atom_site_aniso_U_13
_atom_site_aniso_U_23
K(1) 0.0269(3) 0.0411(3) 0.0439(3) 0.0047(2) 0.0239(2) 0.0085(2)
S(1) 0.0197(3) 0.0318(3) 0.0239(3) -0.0019(2) 0.0128(2) -0.0010(2)
S(2) 0.0236(3) 0.0431(4) 0.0315(3) 0.0002(2) 0.0163(2) -0.0065(2)
O(1) 0.0345(10) 0.0406(10) 0.0247(9) 0.0001(8) 0.0166(8) 0.0005(7)
O(2) 0.0193(8) 0.0441(10) 0.0370(10) -0.0059(7) 0.0147(8) -0.0055(8)
O(3) 0.0367(11) 0.0654(14) 0.0314(10) -0.0055(10) 0.0205(9) -0.0138(9)
O(4) 0.0230(9) 0.0533(12) 0.0479(12) 0.0053(8) 0.0178(9) -0.0023(9)
N(1) 0.0178(10) 0.0372(11) 0.0207(10) -0.0027(8) 0.0072(8) 0.0021(8)
N(2) 0.0204(10) 0.0328(11) 0.0258(10) -0.0007(8) 0.0115(8) 0.0020(8)
N(3) 0.0210(10) 0.0324(11) 0.0272(10) -0.0016(8) 0.0128(8) -0.0015(8)
N(4) 0.0213(10) 0.0382(12) 0.0305(11) 0.0031(9) 0.0146(9) 0.0030(9)
N(5) 0.0226(10) 0.0333(11) 0.0284(11) -0.0020(8) 0.0133(9) 0.0037(8)
N(6) 0.0238(10) 0.0344(11) 0.0358(12) 0.0008(9) 0.0139(9) -0.0049(9)
N(7) 0.0183(10) 0.0398(12) 0.0252(10) -0.0007(8) 0.0105(9) -0.0016(9)
N(8) 0.0171(9) 0.0296(10) 0.0195(9) 0.0035(8) 0.0068(8) -0.0002(8)
C(1) 0.0136(10) 0.0353(13) 0.0132(10) -0.0036(9) 0.0019(9) -0.0001(9)
C(2) 0.0242(12) 0.0385(14) 0.0242(12) -0.0085(10) 0.0094(10) 0.0010(10)
C(3) 0.0280(13) 0.0290(13) 0.0246(12) -0.0038(10) 0.0084(10) 0.0006(9)
C(4) 0.0223(12) 0.0353(13) 0.0218(12) -0.0006(10) 0.0081(10) -0.0008(10)
C(5) 0.0147(11) 0.0340(13) 0.0142(10) -0.0028(9) 0.0029(9) 0.0012(9)
C(6) 0.0156(11) 0.0331(13) 0.0180(11) -0.0005(9) 0.0058(9) 0.0008(9)
C(7) 0.0176(11) 0.0332(13) 0.0157(10) -0.0037(9) 0.0043(9) -0.0012(9)
C(8) 0.0138(10) 0.0318(12) 0.0176(10) -0.0020(9) 0.0045(9) -0.0019(9)
C(9) 0.0212(12) 0.0368(14) 0.0256(12) -0.0023(10) 0.0094(10) -0.0000(10)
C(10) 0.0302(14) 0.0343(14) 0.0410(15) 0.0039(11) 0.0171(12) -0.0003(11)
C(11) 0.0278(13) 0.0412(15) 0.0401(15) 0.0079(11) 0.0210(12) 0.0025(12)
C(12) 0.0120(10) 0.0343(12) 0.0171(10) 0.0001(9) 0.0036(9) 0.0009(9)
C(13) 0.0143(10) 0.0313(12) 0.0185(11) -0.0013(9) 0.0032(9) 0.0009(9)
C(14) 0.0292(14) 0.0432(15) 0.0371(14) -0.0042(12) 0.0176(12) 0.0064(12)
C(15) 0.0335(15) 0.0308(13) 0.0439(16) -0.0057(11) 0.0162(13) 0.0015(12)
C(16) 0.0309(14) 0.0311(13) 0.0349(14) -0.0000(11) 0.0124(12) -0.0014(11)
C(17) 0.0171(11) 0.0312(12) 0.0200(11) -0.0006(9) 0.0052(9) -0.0015(9)
C(18) 0.0199(12) 0.0320(12) 0.0213(11) 0.0003(9) 0.0077(10) -0.0028(9)
C(19) 0.0169(11) 0.0320(12) 0.0193(11) -0.0019(9) 0.0056(9) -0.0015(9)
C(20) 0.0157(11) 0.0284(11) 0.0153(10) -0.0010(9) 0.0053(9) -0.0019(8)
C(21) 0.0212(12) 0.0312(12) 0.0220(11) -0.0022(10) 0.0077(10) 0.0030(9)
C(22) 0.0250(12) 0.0249(11) 0.0265(12) 0.0012(10) 0.0066(10) 0.0014(9)
C(23) 0.0233(12) 0.0288(12) 0.0279(12) 0.0046(10) 0.0102(10) -0.0024(10)
C(24) 0.0133(10) 0.0302(12) 0.0149(10) -0.0007(8) 0.0033(9) -0.0010(8)

loop_
_atom_type_symbol
_atom_type_description
_atom_type_scat_dispersion_real
_atom_type_scat_dispersion_imag
_atom_type_scat_source
C C 0.003 0.002
;
International Tables for Crystallography
(1992, Vol. C, Tables 4.2.6.8 and 6.1.1.4)
;
H H 0.000 0.000
;
International Tables for Crystallography
(1992, Vol. C, Table 6.1.1.4)
;
N N 0.006 0.003
;
International Tables for Crystallography
(1992, Vol. C, Tables 4.2.6.8 and 6.1.1.4)
;
O O 0.011 0.006
;
International Tables for Crystallography
(1992, Vol. C, Tables 4.2.6.8 and 6.1.1.4)
;
S S 0.125 0.123
;
International Tables for Crystallography
(1992, Vol. C, Tables 4.2.6.8 and 6.1.1.4)
;
K K 0.200 0.250
;
International Tables for Crystallography
(1992, Vol. C, Tables 4.2.6.8 and 6.1.1.4)
;

loop_
_geom_angle_atom_site_label_1
_geom_angle_atom_site_label_2
_geom_angle_atom_site_label_3
_geom_angle
_geom_angle_publ_flag
_geom_angle_site_symmetry_1
_geom_angle_site_symmetry_3
O(1) K(1) O(2) 149.82(5) yes 4_554 1_655
O(1) K(1) O(4) 97.06(5) yes 4_554 .
O(1) K(1) N(1) 69.74(6) yes 4_554 .
O(1) K(1) N(4) 114.40(5) yes 4_554 .
O(1) K(1) N(5) 129.30(6) yes 4_554 1_655
O(1) K(1) N(8) 82.90(6) yes 4_554 1_655
O(2) K(1) O(4) 111.91(5) yes 1_655 .
O(2) K(1) N(1) 93.92(6) yes 1_655 .
O(2) K(1) N(4) 71.69(5) yes 1_655 .
O(2) K(1) N(5) 72.30(6) yes 1_655 1_655
O(2) K(1) N(8) 99.73(5) yes 1_655 1_655
O(4) K(1) N(1) 104.80(5) yes . .
O(4) K(1) N(4) 67.56(6) yes . .
O(4) K(1) N(5) 68.06(5) yes . 1_655
O(4) K(1) N(8) 99.67(6) yes . 1_655
N(1) K(1) N(4) 55.99(6) yes . .
N(1) K(1) N(5) 159.30(6) yes . 1_655
N(1) K(1) N(8) 145.03(6) yes . 1_655
N(4) K(1) N(5) 104.13(6) yes . 1_655
N(4) K(1) N(8) 158.93(6) yes . 1_655
N(5) K(1) N(8) 54.84(6) yes 1_655 1_655
O(1) S(1) O(2) 114.56(12) yes . .
O(1) S(1) N(2) 109.32(11) yes . .
O(1) S(1) N(3) 109.69(11) yes . .
O(2) S(1) N(2) 111.63(10) yes . .
O(2) S(1) N(3) 109.79(10) yes . .
N(2) S(1) N(3) 100.99(12) yes . .
O(3) S(2) O(4) 119.01(14) yes . .
O(3) S(2) N(6) 109.08(12) yes . .
O(3) S(2) N(7) 108.68(12) yes . .
O(4) S(2) N(6) 108.65(12) yes . .
O(4) S(2) N(7) 110.44(11) yes . .
N(6) S(2) N(7) 99.15(12) yes . .
K(1) O(1) S(1) 117.13(10) yes 4_455 .
K(1) O(2) S(1) 123.79(11) yes 1_455 .
K(1) O(4) S(2) 118.45(12) yes . .
K(1) N(1) C(1) 125.07(16) yes . .
K(1) N(1) C(2) 116.84(18) yes . .
C(1) N(1) C(2) 118.1(2) yes . .
S(1) N(2) C(6) 104.93(17) yes . .
S(1) N(3) C(7) 104.87(17) yes . .
K(1) N(4) C(11) 119.1(2) yes . .
K(1) N(4) C(12) 122.67(15) yes . .
C(11) N(4) C(12) 117.7(2) yes . .
K(1) N(5) C(13) 123.67(16) yes 1_455 .
K(1) N(5) C(14) 118.60(19) yes 1_455 .
C(13) N(5) C(14) 117.0(2) yes . .
S(2) N(6) C(18) 105.59(18) yes . .
S(2) N(7) C(19) 106.24(18) yes . .
K(1) N(8) C(23) 115.35(17) yes 1_455 .
K(1) N(8) C(24) 126.94(16) yes 1_455 .
C(23) N(8) C(24) 117.5(2) yes . .
N(1) C(1) C(5) 121.4(2) yes . .
N(1) C(1) C(12) 117.7(2) yes . .
C(5) C(1) C(12) 120.9(2) yes . .
N(1) C(2) C(3) 123.9(2) yes . .
C(2) C(3) C(4) 118.9(2) yes . .
C(3) C(4) C(5) 118.7(2) yes . .
C(1) C(5) C(4) 119.1(2) yes . .
C(1) C(5) C(6) 119.1(2) yes . .
C(4) C(5) C(6) 121.8(2) yes . .
N(2) C(6) C(5) 125.4(2) yes . .
N(2) C(6) C(7) 114.3(2) yes . .
C(5) C(6) C(7) 120.3(2) yes . .
N(3) C(7) C(6) 114.9(2) yes . .
N(3) C(7) C(8) 124.9(2) yes . .
C(6) C(7) C(8) 120.1(2) yes . .
C(7) C(8) C(9) 121.7(2) yes . .
C(7) C(8) C(12) 119.3(2) yes . .
C(9) C(8) C(12) 119.0(2) yes . .
C(8) C(9) C(10) 118.8(2) yes . .
C(9) C(10) C(11) 118.3(2) yes . .
N(4) C(11) C(10) 124.5(3) yes . .
N(4) C(12) C(1) 118.2(2) yes . .
N(4) C(12) C(8) 121.7(2) yes . .
C(1) C(12) C(8) 120.2(2) yes . .
N(5) C(13) C(17) 122.3(2) yes . .
N(5) C(13) C(24) 116.6(2) yes . .
C(17) C(13) C(24) 121.1(2) yes . .
N(5) C(14) C(15) 124.5(3) yes . .
C(14) C(15) C(16) 118.4(2) yes . .
C(15) C(16) C(17) 118.8(2) yes . .
C(13) C(17) C(16) 118.9(2) yes . .
C(13) C(17) C(18) 118.8(2) yes . .
C(16) C(17) C(18) 122.3(2) yes . .
N(6) C(18) C(17) 126.0(2) yes . .
N(6) C(18) C(19) 114.1(2) yes . .
C(17) C(18) C(19) 119.9(2) yes . .
N(7) C(19) C(18) 114.9(2) yes . .
N(7) C(19) C(20) 125.5(2) yes . .
C(18) C(19) C(20) 119.6(2) yes . .
C(19) C(20) C(21) 121.3(2) yes . .
C(19) C(20) C(24) 119.0(2) yes . .
C(21) C(20) C(24) 119.6(2) yes . .
C(20) C(21) C(22) 118.0(2) yes . .
C(21) C(22) C(23) 118.6(2) yes . .
N(8) C(23) C(22) 124.3(2) yes . .
N(8) C(24) C(13) 116.9(2) yes . .
N(8) C(24) C(20) 121.8(2) yes . .
C(13) C(24) C(20) 121.3(2) yes . .
N(1) C(2) H(1) 118.1 no . .
C(3) C(2) H(1) 118.1 no . .
C(2) C(3) H(2) 120.6 no . .
C(4) C(3) H(2) 120.6 no . .
C(3) C(4) H(3) 120.7 no . .
C(5) C(4) H(3) 120.7 no . .
C(8) C(9) H(4) 120.6 no . .
C(10) C(9) H(4) 120.6 no . .
C(9) C(10) H(5) 120.9 no . .
C(11) C(10) H(5) 120.8 no . .
N(4) C(11) H(6) 117.8 no . .
C(10) C(11) H(6) 117.8 no . .
N(5) C(14) H(7) 117.7 no . .
C(15) C(14) H(7) 117.7 no . .
C(14) C(15) H(8) 120.8 no . .
C(16) C(15) H(8) 120.8 no . .
C(15) C(16) H(9) 120.6 no . .
C(17) C(16) H(9) 120.6 no . .
C(20) C(21) H(10) 121.0 no . .
C(22) C(21) H(10) 121.0 no . .
C(21) C(22) H(11) 120.7 no . .
C(23) C(22) H(11) 120.7 no . .
N(8) C(23) H(12) 117.8 no . .
C(22) C(23) H(12) 117.8 no . .

loop_
_geom_bond_atom_site_label_1
_geom_bond_atom_site_label_2
_geom_bond_distance
_geom_bond_publ_flag
_geom_bond_site_symmetry_2
K(1) O(1) 2.9925(19) yes 4_554
K(1) O(2) 2.8675(18) yes 1_655
K(1) O(4) 3.028(2) yes .
K(1) N(1) 2.885(2) yes .
K(1) N(4) 2.945(2) yes .
K(1) N(5) 2.980(2) yes 1_655
K(1) N(8) 2.887(2) yes 1_655
S(1) O(1) 1.4486(19) yes .
S(1) O(2) 1.4455(17) yes .
S(1) N(2) 1.661(2) yes .
S(1) N(3) 1.659(2) yes .
S(2) O(3) 1.430(2) yes .
S(2) O(4) 1.4286(18) yes .
S(2) N(6) 1.699(2) yes .
S(2) N(7) 1.684(2) yes .
N(1) C(1) 1.360(3) yes .
N(1) C(2) 1.342(3) yes .
N(2) C(6) 1.333(3) yes .
N(3) C(7) 1.326(3) yes .
N(4) C(11) 1.329(3) yes .
N(4) C(12) 1.355(3) yes .
N(5) C(13) 1.342(3) yes .
N(5) C(14) 1.341(3) yes .
N(6) C(18) 1.302(3) yes .
N(7) C(19) 1.285(3) yes .
N(8) C(23) 1.333(3) yes .
N(8) C(24) 1.351(3) yes .
C(1) C(5) 1.422(3) yes .
C(1) C(12) 1.464(3) yes .
C(2) C(3) 1.402(4) yes .
C(3) C(4) 1.380(4) yes .
C(4) C(5) 1.409(3) yes .
C(5) C(6) 1.439(3) yes .
C(6) C(7) 1.455(3) yes .
C(7) C(8) 1.446(3) yes .
C(8) C(9) 1.401(3) yes .
C(8) C(12) 1.421(3) yes .
C(9) C(10) 1.378(4) yes .
C(10) C(11) 1.404(4) yes .
C(13) C(17) 1.412(3) yes .
C(13) C(24) 1.490(3) yes .
C(14) C(15) 1.390(4) yes .
C(15) C(16) 1.372(4) yes .
C(16) C(17) 1.396(3) yes .
C(17) C(18) 1.456(4) yes .
C(18) C(19) 1.503(3) yes .
C(19) C(20) 1.460(3) yes .
C(20) C(21) 1.401(3) yes .
C(20) C(24) 1.407(3) yes .
C(21) C(22) 1.382(4) yes .
C(22) C(23) 1.398(4) yes .
C(2) H(1) 0.950 no .
C(3) H(2) 0.950 no .
C(4) H(3) 0.950 no .
C(9) H(4) 0.950 no .
C(10) H(5) 0.950 no .
C(11) H(6) 0.950 no .
C(14) H(7) 0.950 no .
C(15) H(8) 0.950 no .
C(16) H(9) 0.950 no .
C(21) H(10) 0.950 no .
C(22) H(11) 0.950 no .
C(23) H(12) 0.950 no .

loop_
_geom_contact_atom_site_label_1
_geom_contact_atom_site_label_2
_geom_contact_distance
_geom_contact_site_symmetry_2
K(1) O(3) 3.577(2) 4_555
O(1) O(3) 3.540(2) 1_556
O(1) C(15) 3.471(3) 3_657
O(2) C(9) 3.576(3) 3_657
O(2) C(10) 3.480(3) 3_657
O(3) K(1) 3.577(2) 4_454
O(3) O(1) 3.540(2) 1_554
O(3) C(2) 3.582(3) 4_454
O(3) C(15) 3.277(3) 3_656
O(3) C(16) 3.459(3) 3_656
N(1) C(19) 3.440(2) 4_555
N(1) C(20) 3.493(2) 4_555
N(2) N(8) 3.578(2) 4_555
N(3) C(9) 3.542(3) 3_657
N(3) C(15) 3.411(3) 3_657
N(8) N(2) 3.578(2) 4_454
N(8) C(5) 3.470(2) 4_454
N(8) C(6) 3.379(2) 4_454
C(1) C(20) 3.428(2) 4_555
C(1) C(21) 3.377(2) 4_555
C(2) O(3) 3.582(3) 4_555
C(2) C(18) 3.376(3) 4_555
C(2) C(19) 3.322(2) 4_555
C(3) C(13) 3.533(3) 4_555
C(3) C(17) 3.361(3) 4_555
C(3) C(18) 3.414(3) 4_555
C(4) C(13) 3.396(2) 4_555
C(4) C(24) 3.380(2) 4_555
C(5) N(8) 3.470(2) 4_555
C(5) C(20) 3.594(2) 4_555
C(5) C(24) 3.396(2) 4_555
C(6) N(8) 3.379(2) 4_555
C(6) C(23) 3.356(2) 4_555
C(7) C(22) 3.530(2) 4_555
C(7) C(23) 3.333(2) 4_555
C(8) C(22) 3.363(2) 4_555
C(9) O(2) 3.576(3) 3_657
C(9) N(3) 3.542(3) 3_657
C(10) O(2) 3.480(3) 3_657
C(10) C(10) 3.537(3) 3_757
C(12) C(21) 3.426(2) 4_555
C(12) C(22) 3.473(3) 4_555
C(13) C(3) 3.533(3) 4_454
C(13) C(4) 3.396(2) 4_454
C(15) O(1) 3.471(3) 3_657
C(15) O(3) 3.277(3) 3_656
C(15) N(3) 3.411(3) 3_657
C(16) O(3) 3.459(3) 3_656
C(17) C(3) 3.361(3) 4_454
C(18) C(2) 3.376(3) 4_454
C(18) C(3) 3.414(3) 4_454
C(19) N(1) 3.440(2) 4_454
C(19) C(2) 3.322(2) 4_454
C(20) N(1) 3.493(2) 4_454
C(20) C(1) 3.428(2) 4_454
C(20) C(5) 3.594(2) 4_454
C(21) C(1) 3.377(2) 4_454
C(21) C(12) 3.426(2) 4_454
C(22) C(7) 3.530(2) 4_454
C(22) C(8) 3.363(2) 4_454
C(22) C(12) 3.473(3) 4_454
C(23) C(6) 3.356(2) 4_454
C(23) C(7) 3.333(2) 4_454
C(24) C(4) 3.380(2) 4_454
C(24) C(5) 3.396(2) 4_454
S(1) H(4) 3.213 3_657
S(1) H(5) 3.521 3_657
S(1) H(8) 3.453 3_657
S(1) H(12) 3.586 4_555
S(2) H(1) 3.506 4_454
O(1) H(5) 3.496 3_657
O(1) H(8) 2.807 3_657
O(1) H(9) 3.319 3_657
O(1) H(12) 3.060 4_555
O(2) H(4) 3.001 3_657
O(2) H(5) 2.805 3_657
O(3) H(1) 2.885 4_454
O(3) H(8) 2.761 3_656
O(3) H(9) 3.106 3_656
N(3) H(4) 2.638 3_657
N(3) H(8) 2.923 3_657
N(3) H(12) 3.309 4_555
N(4) H(10) 3.526 4_555
N(5) H(3) 3.497 4_454
N(6) H(1) 3.365 4_454
N(6) H(2) 3.202 2_646
N(6) H(9) 3.361 3_656
C(2) H(9) 3.364 2_656
C(6) H(12) 3.509 4_555
C(7) H(12) 3.276 4_555
C(8) H(11) 3.255 4_555
C(9) H(7) 3.412 3_657
C(9) H(11) 3.479 4_555
C(10) H(5) 3.477 3_757
C(10) H(6) 3.590 3_757
C(10) H(11) 3.411 2_646
C(11) H(5) 3.346 3_757
C(11) H(11) 3.478 2_646
C(12) H(10) 3.473 4_555
C(12) H(11) 3.567 4_555
C(13) H(3) 3.399 4_454
C(14) H(4) 3.419 3_657
C(15) H(12) 3.229 2_546
C(16) H(1) 3.415 2_646
C(16) H(2) 3.500 4_454
C(17) H(2) 3.211 4_454
C(18) H(1) 3.357 4_454
C(18) H(2) 3.426 4_454
C(19) H(1) 3.473 4_454
C(21) H(5) 3.358 2_656
C(22) H(5) 3.368 2_656
C(23) H(8) 3.219 2_556
H(1) S(2) 3.506 4_555
H(1) O(3) 2.885 4_555
H(1) N(6) 3.365 4_555
H(1) C(16) 3.415 2_656
H(1) C(18) 3.357 4_555
H(1) C(19) 3.473 4_555
H(1) H(9) 2.530 2_656
H(2) N(6) 3.202 2_656
H(2) C(16) 3.500 4_555
H(2) C(17) 3.211 4_555
H(2) C(18) 3.426 4_555
H(2) H(9) 3.294 2_656
H(3) N(5) 3.497 4_555
H(3) C(13) 3.399 4_555
H(4) S(1) 3.213 3_657
H(4) O(2) 3.001 3_657
H(4) N(3) 2.638 3_657
H(4) C(14) 3.419 3_657
H(4) H(4) 3.585 3_657
H(4) H(7) 2.846 3_657
H(5) S(1) 3.521 3_657
H(5) O(1) 3.496 3_657
H(5) O(2) 2.805 3_657
H(5) C(10) 3.477 3_757
H(5) C(11) 3.346 3_757
H(5) C(21) 3.358 2_646
H(5) C(22) 3.368 2_646
H(5) H(6) 3.469 3_757
H(5) H(10) 2.733 2_646
H(5) H(11) 2.751 2_646
H(6) C(10) 3.590 3_757
H(6) H(5) 3.469 3_757
H(6) H(11) 2.847 2_646
H(7) C(9) 3.412 3_657
H(7) H(4) 2.846 3_657
H(7) H(11) 3.232 2_546
H(8) S(1) 3.453 3_657
H(8) O(1) 2.807 3_657
H(8) O(3) 2.761 3_656
H(8) N(3) 2.923 3_657
H(8) C(23) 3.219 2_546
H(8) H(11) 3.514 2_546
H(8) H(12) 2.321 2_546
H(9) O(1) 3.319 3_657
H(9) O(3) 3.106 3_656
H(9) N(6) 3.361 3_656
H(9) C(2) 3.364 2_646
H(9) H(1) 2.530 2_646
H(9) H(2) 3.294 2_646
H(10) N(4) 3.526 4_454
H(10) C(12) 3.473 4_454
H(10) H(5) 2.733 2_656
H(11) C(8) 3.255 4_454
H(11) C(9) 3.479 4_454
H(11) C(10) 3.411 2_656
H(11) C(11) 3.478 2_656
H(11) C(12) 3.567 4_454
H(11) H(5) 2.751 2_656
H(11) H(6) 2.847 2_656
H(11) H(7) 3.232 2_556
H(11) H(8) 3.514 2_556
H(12) S(1) 3.586 4_454
H(12) O(1) 3.060 4_454
H(12) N(3) 3.309 4_454
H(12) C(6) 3.509 4_454
H(12) C(7) 3.276 4_454
H(12) C(15) 3.229 2_556
H(12) H(8) 2.321 2_556

loop_
_geom_torsion_atom_site_label_1
_geom_torsion_atom_site_label_2
_geom_torsion_atom_site_label_3
_geom_torsion_atom_site_label_4
_geom_torsion
_geom_torsion_site_symmetry_1
_geom_torsion_site_symmetry_3
_geom_torsion_site_symmetry_4
O(1) K(1) O(2) S(1) -71.31(19) 4_554 1_655 1_655
O(2) K(1) O(1) S(1) 165.16(10) 1_655 4_554 4_554
O(1) K(1) O(4) S(2) -37.09(15) 4_554 . .
O(4) K(1) O(1) S(1) -30.93(13) . 4_554 4_554
O(1) K(1) N(1) C(1) 144.73(16) 4_554 . .
O(1) K(1) N(1) C(2) -37.01(14) 4_554 . .
N(1) K(1) O(1) S(1) -134.15(12) . 4_554 4_554
O(1) K(1) N(4) C(11) 142.90(16) 4_554 . .
O(1) K(1) N(4) C(12) -45.69(17) 4_554 . .
N(4) K(1) O(1) S(1) -99.45(12) . 4_554 4_554
O(1) K(1) N(5) C(13) 30.17(18) 4_554 1_655 1_655
O(1) K(1) N(5) C(14) -140.06(16) 4_554 1_655 1_655
N(5) K(1) O(1) S(1) 36.42(14) 1_655 4_554 4_554
O(1) K(1) N(8) C(23) 31.90(14) 4_554 1_655 1_655
O(1) K(1) N(8) C(24) -143.29(15) 4_554 1_655 1_655
N(8) K(1) O(1) S(1) 67.99(12) 1_655 4_554 4_554
O(2) K(1) O(4) S(2) 134.27(13) 1_655 . .
O(4) K(1) O(2) S(1) 125.94(12) . 1_655 1_655
O(2) K(1) N(1) C(1) -61.34(15) 1_655 . .
O(2) K(1) N(1) C(2) 116.92(14) 1_655 . .
N(1) K(1) O(2) S(1) -126.39(13) . 1_655 1_655
O(2) K(1) N(4) C(11) -68.92(17) 1_655 . .
O(2) K(1) N(4) C(12) 102.49(16) 1_655 . .
N(4) K(1) O(2) S(1) -178.56(15) . 1_655 1_655
O(2) K(1) N(5) C(13) -125.52(16) 1_655 1_655 1_655
O(2) K(1) N(5) C(14) 64.25(16) 1_655 1_655 1_655
N(5) K(1) O(2) S(1) 69.38(13) 1_655 1_655 1_655
O(2) K(1) N(8) C(23) -117.70(14) 1_655 1_655 1_655
O(2) K(1) N(8) C(24) 67.12(16) 1_655 1_655 1_655
N(8) K(1) O(2) S(1) 21.30(14) 1_655 1_655 1_655
O(4) K(1) N(1) C(1) 52.55(16) . . .
O(4) K(1) N(1) C(2) -129.19(14) . . .
N(1) K(1) O(4) S(2) 33.75(15) . . .
O(4) K(1) N(4) C(11) 55.27(17) . . .
O(4) K(1) N(4) C(12) -133.32(16) . . .
N(4) K(1) O(4) S(2) 76.44(14) . . .
O(4) K(1) N(5) C(13) 111.05(17) . 1_655 1_655
O(4) K(1) N(5) C(14) -59.18(16) . 1_655 1_655
N(5) K(1) O(4) S(2) -166.75(16) 1_655 . .
O(4) K(1) N(8) C(23) 127.89(14) . 1_655 1_655
O(4) K(1) N(8) C(24) -47.29(16) . 1_655 1_655
N(8) K(1) O(4) S(2) -121.05(14) 1_655 . .
N(1) K(1) N(4) C(11) -176.98(19) . . .
N(1) K(1) N(4) C(12) -5.58(14) . . .
N(4) K(1) N(1) C(1) 3.44(14) . . .
N(4) K(1) N(1) C(2) -178.30(16) . . .
N(1) K(1) N(5) C(13) -175.60(15) . 1_655 1_655
N(1) K(1) N(5) C(14) 14.2(2) . 1_655 1_655
N(5) K(1) N(1) C(1) -14.3(2) 1_655 . .
N(5) K(1) N(1) C(2) 164.00(15) 1_655 . .
N(1) K(1) N(8) C(23) -6.21(18) . 1_655 1_655
N(1) K(1) N(8) C(24) 178.60(13) . 1_655 1_655
N(8) K(1) N(1) C(1) -174.52(13) 1_655 . .
N(8) K(1) N(1) C(2) 3.74(19) 1_655 . .
N(4) K(1) N(5) C(13) 169.33(15) . 1_655 1_655
N(4) K(1) N(5) C(14) -0.90(17) . 1_655 1_655
N(5) K(1) N(4) C(11) -3.34(18) 1_655 . .
N(5) K(1) N(4) C(12) 168.06(15) 1_655 . .
N(4) K(1) N(8) C(23) 178.49(15) . 1_655 1_655
N(4) K(1) N(8) C(24) 3.3(2) . 1_655 1_655
N(8) K(1) N(4) C(11) -0.2(2) 1_655 . .
N(8) K(1) N(4) C(12) 171.18(14) 1_655 . .
N(5) K(1) N(8) C(23) -177.81(16) 1_655 1_655 1_655
N(5) K(1) N(8) C(24) 7.00(14) 1_655 1_655 1_655
N(8) K(1) N(5) C(13) -9.30(14) 1_655 1_655 1_655
N(8) K(1) N(5) C(14) -179.53(18) 1_655 1_655 1_655
O(1) S(1) O(2) K(1) 142.66(12) . . 1_455
O(2) S(1) O(1) K(1) -119.52(11) . . 4_455
O(1) S(1) N(2) C(6) 114.13(16) . . .
N(2) S(1) O(1) K(1) 6.61(14) . . 4_455
O(1) S(1) N(3) C(7) -114.56(15) . . .
N(3) S(1) O(1) K(1) 116.49(11) . . 4_455
O(2) S(1) N(2) C(6) -118.07(15) . . .
N(2) S(1) O(2) K(1) 17.73(17) . . 1_455
O(2) S(1) N(3) C(7) 118.71(15) . . .
N(3) S(1) O(2) K(1) -93.41(13) . . 1_455
N(2) S(1) N(3) C(7) 0.75(15) . . .
N(3) S(1) N(2) C(6) -1.45(15) . . .
O(3) S(2) O(4) K(1) 128.29(14) . . .
O(3) S(2) N(6) C(18) -112.93(17) . . .
O(3) S(2) N(7) C(19) 112.01(17) . . .
O(4) S(2) N(6) C(18) 115.90(17) . . .
N(6) S(2) O(4) K(1) -106.15(13) . . .
O(4) S(2) N(7) C(19) -115.75(17) . . .
N(7) S(2) O(4) K(1) 1.60(17) . . .
N(6) S(2) N(7) C(19) -1.81(16) . . .
N(7) S(2) N(6) C(18) 0.57(16) . . .
K(1) N(1) C(1) C(5) 177.52(13) . . .
K(1) N(1) C(1) C(12) -1.5(2) . . .
K(1) N(1) C(2) C(3) -177.56(16) . . .
C(1) N(1) C(2) C(3) 0.8(3) . . .
C(2) N(1) C(1) C(5) -0.7(2) . . .
C(2) N(1) C(1) C(12) -179.75(18) . . .
S(1) N(2) C(6) C(5) -175.06(17) . . .
S(1) N(2) C(6) C(7) 1.7(2) . . .
S(1) N(3) C(7) C(6) 0.2(2) . . .
S(1) N(3) C(7) C(8) -179.55(16) . . .
K(1) N(4) C(11) C(10) 171.19(18) . . .
K(1) N(4) C(12) C(1) 7.5(2) . . .
K(1) N(4) C(12) C(8) -172.23(13) . . .
C(11) N(4) C(12) C(1) 179.01(19) . . .
C(11) N(4) C(12) C(8) -0.7(2) . . .
C(12) N(4) C(11) C(10) -0.6(3) . . .
K(1) N(5) C(13) C(17) -168.66(14) 1_455 . .
K(1) N(5) C(13) C(24) 11.2(2) 1_455 . .
K(1) N(5) C(14) C(15) 167.93(18) 1_455 . .
C(13) N(5) C(14) C(15) -2.9(3) . . .
C(14) N(5) C(13) C(17) 1.7(3) . . .
C(14) N(5) C(13) C(24) -178.42(18) . . .
S(2) N(6) C(18) C(17) -177.81(17) . . .
S(2) N(6) C(18) C(19) 0.7(2) . . .
S(2) N(7) C(19) C(18) 2.4(2) . . .
S(2) N(7) C(19) C(20) -175.51(17) . . .
K(1) N(8) C(23) C(22) -175.06(16) 1_455 . .
K(1) N(8) C(24) C(13) -4.9(2) 1_455 . .
K(1) N(8) C(24) C(20) 174.71(13) 1_455 . .
C(23) N(8) C(24) C(13) 179.96(14) . . .
C(23) N(8) C(24) C(20) -0.4(2) . . .
C(24) N(8) C(23) C(22) 0.6(3) . . .
N(1) C(1) C(5) C(4) 0.3(2) . . .
N(1) C(1) C(5) C(6) -178.65(18) . . .
N(1) C(1) C(12) N(4) -4.0(2) . . .
N(1) C(1) C(12) C(8) 175.76(17) . . .
C(5) C(1) C(12) N(4) 176.99(18) . . .
C(5) C(1) C(12) C(8) -3.3(2) . . .
C(12) C(1) C(5) C(4) 179.33(18) . . .
C(12) C(1) C(5) C(6) 0.3(2) . . .
N(1) C(2) C(3) C(4) -0.5(3) . . .
C(2) C(3) C(4) C(5) 0.1(2) . . .
C(3) C(4) C(5) C(1) 0.0(2) . . .
C(3) C(4) C(5) C(6) 178.95(19) . . .
C(1) C(5) C(6) N(2) -179.86(19) . . .
C(1) C(5) C(6) C(7) 3.6(2) . . .
C(4) C(5) C(6) N(2) 1.2(3) . . .
C(4) C(5) C(6) C(7) -175.38(18) . . .
N(2) C(6) C(7) N(3) -1.3(2) . . .
N(2) C(6) C(7) C(8) 178.41(17) . . .
C(5) C(6) C(7) N(3) 175.61(18) . . .
C(5) C(6) C(7) C(8) -4.7(2) . . .
N(3) C(7) C(8) C(9) 2.0(3) . . .
N(3) C(7) C(8) C(12) -178.58(19) . . .
C(6) C(7) C(8) C(9) -177.72(18) . . .
C(6) C(7) C(8) C(12) 1.7(2) . . .
C(7) C(8) C(9) C(10) 178.81(19) . . .
C(7) C(8) C(12) N(4) -178.10(18) . . .
C(7) C(8) C(12) C(1) 2.2(2) . . .
C(9) C(8) C(12) N(4) 1.4(2) . . .
C(9) C(8) C(12) C(1) -178.37(18) . . .
C(12) C(8) C(9) C(10) -0.6(3) . . .
C(8) C(9) C(10) C(11) -0.6(3) . . .
C(9) C(10) C(11) N(4) 1.3(3) . . .
N(5) C(13) C(17) C(16) 0.7(3) . . .
N(5) C(13) C(17) C(18) -178.19(18) . . .
N(5) C(13) C(24) N(8) -4.3(2) . . .
N(5) C(13) C(24) C(20) 176.05(18) . . .
C(17) C(13) C(24) N(8) 175.58(18) . . .
C(17) C(13) C(24) C(20) -4.1(2) . . .
C(24) C(13) C(17) C(16) -179.18(19) . . .
C(24) C(13) C(17) C(18) 1.9(2) . . .
N(5) C(14) C(15) C(16) 1.7(3) . . .
C(14) C(15) C(16) C(17) 0.9(3) . . .
C(15) C(16) C(17) C(13) -2.0(3) . . .
C(15) C(16) C(17) C(18) 176.8(2) . . .
C(13) C(17) C(18) N(6) -178.8(2) . . .
C(13) C(17) C(18) C(19) 2.7(2) . . .
C(16) C(17) C(18) N(6) 2.3(3) . . .
C(16) C(17) C(18) C(19) -176.09(19) . . .
N(6) C(18) C(19) N(7) -2.2(2) . . .
N(6) C(18) C(19) C(20) 175.83(18) . . .
C(17) C(18) C(19) N(7) 176.39(18) . . .
C(17) C(18) C(19) C(20) -5.6(2) . . .
N(7) C(19) C(20) C(21) 3.6(3) . . .
N(7) C(19) C(20) C(24) -178.67(19) . . .
C(18) C(19) C(20) C(21) -174.27(18) . . .
C(18) C(19) C(20) C(24) 3.5(2) . . .
C(19) C(20) C(21) C(22) 179.24(19) . . .
C(19) C(20) C(24) N(8) -178.46(17) . . .
C(19) C(20) C(24) C(13) 1.2(2) . . .
C(21) C(20) C(24) N(8) -0.7(2) . . .
C(21) C(20) C(24) C(13) 178.98(18) . . .
C(24) C(20) C(21) C(22) 1.5(2) . . .
C(20) C(21) C(22) C(23) -1.3(3) . . .
C(21) C(22) C(23) N(8) 0.3(3) . . .
